data_4312617
loop_
_publ_author_name
'Fabien Wolff'
'Christian Lorber'
'Robert Choukroun'
'Bruno Donnadieu'

_publ_contact_author 'Dr. Robert Choukroun, Dr. Christian Lorber'
_publ_contact_author_address
;
Laboratoire de Chimie de Coordination
UPR-CNRS 8241
205, route de Narbonne
31077 Toulouse cedex, France   
;
_publ_contact_author_email 'choukrou@lcc-toulouse.fr or lorber@lcc-toulouse.fr'
_publ_contact_author_fax ' 33 (0) 5 61 55 30 03 '
_publ_section_title
;
 Vanadium(V) Complexes of a Chelating Dianionic [ONNO]-Type Amine
 Bis(Phenolate) Ligand: Synthesis and Solid State and Solution Structures
;
_journal_name_full 'Inorganic Chemistry'
_journal_page_first 7839
_journal_page_last 7845
_journal_paper_doi 10.1021/ic034742f
_journal_volume 42
_journal_year 2003
_chemical_formula_sum 'C22 H30 Cl N2 O3 V'
_chemical_formula_weight 456.87
_chemical_name_systematic
;
 ?
;
_space_group_IT_number 9
_symmetry_cell_setting monoclinic
_symmetry_space_group_name_Hall 'I -2ya'
_symmetry_space_group_name_H-M 'I 1 a 1'
_atom_sites_solution_hydrogens geom
_atom_sites_solution_primary direct
_atom_sites_solution_secondary difmap
_audit_creation_method SHELXL-97
_cell_angle_alpha 90.00
_cell_angle_beta 105.296(8)
_cell_angle_gamma 90.00
_cell_formula_units_Z 8
_cell_length_a 15.035(2)
_cell_length_b 11.1489(6)
_cell_length_c 27.935(2)
_cell_measurement_reflns_used 8000
_cell_measurement_temperature 180(2)
_cell_measurement_theta_max 26.0
_cell_measurement_theta_min 2.15
_cell_volume 4516.7(7)
_computing_cell_refinement 'Stoe IPDS software (Stoe, 1996)'
_computing_data_collection 'Stoe IPDS software (Stoe, 1996)'
_computing_data_reduction 'XRED (Stoe, 1.08, 1996)'
_computing_molecular_graphics 'ORTEP3 for Windows (Farrugia, 1997)'
_computing_publication_material 'SHELXL-97 (Sheldrick, 1997)'
_computing_structure_refinement 'SHELXL-97 (Sheldrick, 1997)'
_computing_structure_solution 'SIR92 (Giacovazzo et al, 1992)'
_diffrn_ambient_temperature 180(2)
_diffrn_measured_fraction_theta_full 0.989
_diffrn_measured_fraction_theta_max 0.989
_diffrn_measurement_device 'Stoe IPDS'
_diffrn_measurement_method \f
_diffrn_radiation_monochromator graphite
_diffrn_radiation_source 'fine-focus sealed tube'
_diffrn_radiation_type MoK\a
_diffrn_radiation_wavelength 0.71073
_diffrn_reflns_av_R_equivalents 0.0624
_diffrn_reflns_av_sigmaI/netI 0.0817
_diffrn_reflns_limit_h_max 18
_diffrn_reflns_limit_h_min -17
_diffrn_reflns_limit_k_max 13
_diffrn_reflns_limit_k_min -13
_diffrn_reflns_limit_l_max 34
_diffrn_reflns_limit_l_min -34
_diffrn_reflns_number 17555
_diffrn_reflns_theta_full 26.11
_diffrn_reflns_theta_max 26.11
_diffrn_reflns_theta_min 2.30
_diffrn_standards_decay_% 0.1
_diffrn_standards_interval_time 6
_diffrn_standards_number 200
_exptl_absorpt_coefficient_mu 0.582
_exptl_absorpt_correction_T_max 0.870
_exptl_absorpt_correction_T_min 0.573
_exptl_absorpt_correction_type refdelf
_exptl_crystal_colour black
_exptl_crystal_density_diffrn 1.344
_exptl_crystal_density_method 'not measured'
_exptl_crystal_description parallelepiped
_exptl_crystal_F_000 1920
_exptl_crystal_size_max 0.42
_exptl_crystal_size_mid 0.30
_exptl_crystal_size_min 0.17
_refine_diff_density_max 0.422
_refine_diff_density_min -0.323
_refine_diff_density_rms 0.076
_refine_ls_abs_structure_details 'Flack H D (1983), Acta Cryst. A39, 876-881'
_refine_ls_abs_structure_Flack -0.03(2)
_refine_ls_extinction_method none
_refine_ls_goodness_of_fit_ref 0.994
_refine_ls_hydrogen_treatment constr
_refine_ls_matrix_type full
_refine_ls_number_parameters 535
_refine_ls_number_reflns 8710
_refine_ls_number_restraints 2
_refine_ls_restrained_S_all 0.993
_refine_ls_R_factor_all 0.0775
_refine_ls_R_factor_gt 0.0485
_refine_ls_shift/su_max 0.446
_refine_ls_shift/su_mean 0.007
_refine_ls_structure_factor_coef Fsqd
_refine_ls_weighting_details 'calc w=1/[\s^2^(Fo^2^)+(0.0611P)^2^+0.0000P] where P=(Fo^2^+2Fc^2^)/3'
_refine_ls_weighting_scheme calc
_refine_ls_wR_factor_gt 0.1043
_refine_ls_wR_factor_ref 0.1186
_reflns_number_gt 6599
_reflns_number_total 8710
_reflns_threshold_expression >2sigma(I)
_cod_data_source_file ic034742fsi20030630_051806_3.cif
_cod_data_source_block 2
_cod_original_cell_volume 4516.6(7)
_cod_original_sg_symbol_H-M 'I a'
_cod_database_code 4312617

loop_
_symmetry_equiv_pos_as_xyz
'x, y, z'
'x+1/2, -y, z'
'x+1/2, y+1/2, z+1/2'
'x+1, -y+1/2, z+1/2'

loop_
_atom_site_label
_atom_site_type_symbol
_atom_site_fract_x
_atom_site_fract_y
_atom_site_fract_z
_atom_site_U_iso_or_equiv
_atom_site_adp_type
_atom_site_occupancy
_atom_site_symmetry_multiplicity
_atom_site_calc_flag
_atom_site_refinement_flags
_atom_site_disorder_assembly
_atom_site_disorder_group
V1A V 0.54932(4) 0.48204(7) 0.78692(3) 0.02087(17) Uani 1 1 d . . .
Cl1A Cl 0.50512(7) 0.56219(11) 0.70687(4) 0.0291(3) Uani 1 1 d . . .
N1A N 0.7026(2) 0.5380(3) 0.79210(12) 0.0188(7) Uani 1 1 d . . .
N2A N 0.6226(3) 0.4130(4) 0.86113(14) 0.0266(9) Uani 1 1 d . . .
O1A O 0.58336(19) 0.3390(3) 0.76288(11) 0.0213(6) Uani 1 1 d . . .
O2A O 0.5462(2) 0.6309(3) 0.81493(12) 0.0281(7) Uani 1 1 d . . .
O3A O 0.4529(2) 0.4365(3) 0.79424(13) 0.0323(8) Uani 1 1 d . . .
C1A C 0.7347(3) 0.4783(4) 0.75168(16) 0.0198(9) Uani 1 1 d . . .
H1A1 H 0.6943 0.5043 0.7193 0.024 Uiso 1 1 calc R . .
H1A2 H 0.7978 0.5069 0.7534 0.024 Uiso 1 1 calc R . .
C2A C 0.7358(3) 0.3452(4) 0.75307(14) 0.0178(9) Uani 1 1 d . . .
C3A C 0.8135(3) 0.2819(4) 0.74948(16) 0.0224(9) Uani 1 1 d . . .
H3A H 0.8673 0.3251 0.7482 0.027 Uiso 1 1 calc R . .
C4A C 0.8147(3) 0.1588(5) 0.74779(17) 0.0258(10) Uani 1 1 d . . .
C5A C 0.7353(3) 0.0968(4) 0.74983(17) 0.0248(10) Uani 1 1 d . . .
H5A H 0.7355 0.0117 0.7486 0.030 Uiso 1 1 calc R . .
C6A C 0.6558(3) 0.1554(4) 0.75353(17) 0.0241(10) Uani 1 1 d . . .
C7A C 0.6565(3) 0.2809(4) 0.75567(16) 0.0180(9) Uani 1 1 d . . .
C8A C 0.5991(3) 0.7282(5) 0.83200(17) 0.0289(10) Uani 1 1 d . . .
C9A C 0.5688(4) 0.8089(5) 0.86350(17) 0.0363(13) Uani 1 1 d . . .
C10A C 0.6244(4) 0.9067(5) 0.88162(19) 0.0403(13) Uani 1 1 d . . .
H10A H 0.6050 0.9610 0.9030 0.048 Uiso 1 1 calc R . .
C11A C 0.7070(4) 0.9289(5) 0.87000(18) 0.0368(12) Uani 1 1 d . . .
C12A C 0.7350(4) 0.8475(5) 0.83892(19) 0.0341(11) Uani 1 1 d . . .
H12A H 0.7920 0.8603 0.8311 0.041 Uiso 1 1 calc R . .
C13A C 0.6824(3) 0.7489(4) 0.81923(16) 0.0269(10) Uani 1 1 d . . .
C14A C 0.7118(3) 0.6671(4) 0.78333(17) 0.0241(10) Uani 1 1 d . . .
H14A H 0.6746 0.6863 0.7493 0.029 Uiso 1 1 calc R . .
H14B H 0.7771 0.6842 0.7848 0.029 Uiso 1 1 calc R . .
C15A C 0.7616(3) 0.5040(4) 0.84255(16) 0.0246(10) Uani 1 1 d . . .
H15A H 0.7660 0.5731 0.8654 0.030 Uiso 1 1 calc R . .
H15B H 0.8247 0.4851 0.8402 0.030 Uiso 1 1 calc R . .
C16A C 0.7227(3) 0.3962(5) 0.86377(17) 0.0244(10) Uani 1 1 d . . .
H16A H 0.7303 0.3233 0.8450 0.029 Uiso 1 1 calc R . .
H16B H 0.7578 0.3843 0.8988 0.029 Uiso 1 1 calc R . .
C17A C 0.9005(4) 0.0925(5) 0.7446(3) 0.0450(15) Uani 1 1 d . . .
H17A H 0.8923 0.0623 0.7108 0.067 Uiso 1 1 calc R . .
H17B H 0.9114 0.0251 0.7680 0.067 Uiso 1 1 calc R . .
H17C H 0.9533 0.1472 0.7531 0.067 Uiso 1 1 calc R . .
C18A C 0.5718(3) 0.0853(5) 0.7548(2) 0.0317(11) Uani 1 1 d . . .
H18A H 0.5436 0.0523 0.7218 0.048 Uiso 1 1 calc R . .
H18B H 0.5276 0.1381 0.7646 0.048 Uiso 1 1 calc R . .
H18C H 0.5891 0.0197 0.7788 0.048 Uiso 1 1 calc R . .
C19A C 0.4800(4) 0.7873(6) 0.8766(2) 0.0493(15) Uani 1 1 d . . .
H19A H 0.4705 0.8503 0.8992 0.074 Uiso 1 1 calc R . .
H19B H 0.4822 0.7090 0.8928 0.074 Uiso 1 1 calc R . .
H19C H 0.4290 0.7885 0.8463 0.074 Uiso 1 1 calc R . .
C20A C 0.7658(5) 1.0361(5) 0.8901(2) 0.0542(17) Uani 1 1 d . . .
H20A H 0.7546 1.0996 0.8649 0.081 Uiso 1 1 calc R . .
H20B H 0.8310 1.0130 0.8985 0.081 Uiso 1 1 calc R . .
H20C H 0.7501 1.0656 0.9199 0.081 Uiso 1 1 calc R . .
C21A C 0.5846(4) 0.2928(6) 0.8692(2) 0.0418(14) Uani 1 1 d . . .
H21A H 0.6228 0.2575 0.9000 0.063 Uiso 1 1 calc R . .
H21B H 0.5850 0.2400 0.8412 0.063 Uiso 1 1 calc R . .
H21C H 0.5213 0.3021 0.8718 0.063 Uiso 1 1 calc R . .
C22A C 0.6142(4) 0.4905(6) 0.90302(18) 0.0392(13) Uani 1 1 d . . .
H22A H 0.5489 0.5057 0.9004 0.059 Uiso 1 1 calc R . .
H22B H 0.6458 0.5668 0.9018 0.059 Uiso 1 1 calc R . .
H22C H 0.6423 0.4501 0.9345 0.059 Uiso 1 1 calc R . .
V2B V 0.59345(4) 0.35045(7) 0.50736(3) 0.02205(17) Uani 1 1 d . . .
Cl1B Cl 0.73297(8) 0.27703(12) 0.49622(4) 0.0315(3) Uani 1 1 d . . .
N1B N 0.6568(2) 0.3209(4) 0.59320(13) 0.0225(8) Uani 1 1 d . . .
N2B N 0.4772(3) 0.4042(4) 0.53771(15) 0.0336(10) Uani 1 1 d . . .
O1B O 0.5501(2) 0.1978(3) 0.50910(12) 0.0283(7) Uani 1 1 d . . .
O2B O 0.6425(2) 0.5013(3) 0.52180(11) 0.0269(7) Uani 1 1 d . . .
O3B O 0.5356(2) 0.3806(3) 0.45179(11) 0.0282(7) Uani 1 1 d . . .
C1B C 0.6813(3) 0.1933(5) 0.60457(18) 0.0295(11) Uani 1 1 d . . .
H1B1 H 0.7070 0.1856 0.6409 0.035 Uiso 1 1 calc R . .
H1B2 H 0.7309 0.1718 0.5888 0.035 Uiso 1 1 calc R . .
C2B C 0.6041(3) 0.1026(5) 0.58824(19) 0.0311(11) Uani 1 1 d . . .
C3B C 0.5959(4) 0.0104(5) 0.61969(19) 0.0369(12) Uani 1 1 d . . .
H3B H 0.6353 0.0086 0.6524 0.044 Uiso 1 1 calc R . .
C4B C 0.5301(4) -0.0813(5) 0.6042(2) 0.0432(14) Uani 1 1 d . . .
C5B C 0.4730(4) -0.0743(5) 0.5571(2) 0.0424(14) Uani 1 1 d . . .
H5B H 0.4279 -0.1351 0.5464 0.051 Uiso 1 1 calc R . .
C6B C 0.4780(4) 0.0167(5) 0.5248(2) 0.0371(13) Uani 1 1 d . . .
C7B C 0.5452(3) 0.1070(4) 0.54022(17) 0.0285(11) Uani 1 1 d . . .
C8B C 0.6900(3) 0.5706(4) 0.55913(17) 0.0247(10) Uani 1 1 d . . .
C9B C 0.6892(4) 0.6954(5) 0.5523(2) 0.0338(11) Uani 1 1 d . . .
C10B C 0.7393(4) 0.7659(5) 0.5906(2) 0.0396(13) Uani 1 1 d . . .
H10B H 0.7390 0.8504 0.5861 0.048 Uiso 1 1 calc R . .
C11B C 0.7897(4) 0.7185(5) 0.6352(2) 0.0377(12) Uani 1 1 d . . .
C12B C 0.7884(3) 0.5956(5) 0.64158(18) 0.0320(11) Uani 1 1 d . . .
H12B H 0.8216 0.5619 0.6723 0.038 Uiso 1 1 calc R . .
C13B C 0.7398(3) 0.5200(5) 0.60415(16) 0.0254(10) Uani 1 1 d . . .
C14B C 0.7455(3) 0.3861(5) 0.61152(16) 0.0267(10) Uani 1 1 d . . .
H14C H 0.7902 0.3536 0.5944 0.032 Uiso 1 1 calc R . .
H14D H 0.7700 0.3694 0.6474 0.032 Uiso 1 1 calc R . .
C15B C 0.5878(3) 0.3647(5) 0.61947(16) 0.0304(11) Uani 1 1 d . . .
H15C H 0.5960 0.3197 0.6509 0.036 Uiso 1 1 calc R . .
H15D H 0.5994 0.4505 0.6279 0.036 Uiso 1 1 calc R . .
C16B C 0.4902(3) 0.3498(6) 0.58869(19) 0.0384(13) Uani 1 1 d . . .
H16C H 0.4478 0.3892 0.6056 0.046 Uiso 1 1 calc R . .
H16D H 0.4746 0.2634 0.5854 0.046 Uiso 1 1 calc R . .
C17B C 0.5268(6) -0.1857(6) 0.6388(3) 0.0606(19) Uani 1 1 d . . .
H17D H 0.4630 -0.2128 0.6335 0.091 Uiso 1 1 calc R . .
H17E H 0.5509 -0.1597 0.6733 0.091 Uiso 1 1 calc R . .
H17F H 0.5646 -0.2519 0.6319 0.091 Uiso 1 1 calc R . .
C18B C 0.4142(4) 0.0196(7) 0.4725(2) 0.0506(16) Uani 1 1 d . . .
H18D H 0.4138 -0.0593 0.4570 0.076 Uiso 1 1 calc R . .
H18E H 0.4360 0.0800 0.4528 0.076 Uiso 1 1 calc R . .
H18F H 0.3516 0.0400 0.4740 0.076 Uiso 1 1 calc R . .
C19B C 0.6372(5) 0.7495(6) 0.5031(2) 0.0475(15) Uani 1 1 d . . .
H19D H 0.6364 0.8370 0.5061 0.071 Uiso 1 1 calc R . .
H19E H 0.5737 0.7191 0.4939 0.071 Uiso 1 1 calc R . .
H19F H 0.6677 0.7272 0.4774 0.071 Uiso 1 1 calc R . .
C20B C 0.8451(5) 0.7976(7) 0.6764(3) 0.064(2) Uani 1 1 d . . .
H20D H 0.8751 0.8613 0.6622 0.097 Uiso 1 1 calc R . .
H20E H 0.8921 0.7492 0.6993 0.097 Uiso 1 1 calc R . .
H20F H 0.8040 0.8335 0.6944 0.097 Uiso 1 1 calc R . .
C21B C 0.3888(4) 0.3540(7) 0.5061(3) 0.0548(17) Uani 1 1 d . . .
H21D H 0.3385 0.3721 0.5212 0.082 Uiso 1 1 calc R . .
H21E H 0.3946 0.2669 0.5033 0.082 Uiso 1 1 calc R . .
H21F H 0.3754 0.3901 0.4729 0.082 Uiso 1 1 calc R . .
C22B C 0.4637(4) 0.5343(6) 0.5397(3) 0.0488(16) Uani 1 1 d . . .
H22D H 0.4551 0.5685 0.5064 0.073 Uiso 1 1 calc R . .
H22E H 0.5180 0.5706 0.5624 0.073 Uiso 1 1 calc R . .
H22F H 0.4090 0.5507 0.5515 0.073 Uiso 1 1 calc R . .

loop_
_atom_site_aniso_label
_atom_site_aniso_U_11
_atom_site_aniso_U_22
_atom_site_aniso_U_33
_atom_site_aniso_U_23
_atom_site_aniso_U_13
_atom_site_aniso_U_12
V1A 0.0162(3) 0.0248(4) 0.0219(4) 0.0031(3) 0.0054(3) 0.0041(3)
Cl1A 0.0294(6) 0.0318(7) 0.0244(6) 0.0056(5) 0.0040(4) 0.0059(5)
N1A 0.0218(17) 0.020(2) 0.0163(17) -0.0015(14) 0.0071(14) 0.0015(14)
N2A 0.0264(19) 0.031(2) 0.023(2) 0.0055(17) 0.0070(16) 0.0047(17)
O1A 0.0145(14) 0.0227(17) 0.0260(16) 0.0006(13) 0.0040(12) 0.0016(12)
O2A 0.0307(17) 0.029(2) 0.0254(16) -0.0015(14) 0.0085(13) 0.0077(14)
O3A 0.0152(14) 0.046(2) 0.0367(18) 0.0087(16) 0.0081(13) 0.0030(14)
C1A 0.0186(19) 0.020(2) 0.022(2) -0.0005(19) 0.0070(16) 0.0005(17)
C2A 0.0134(18) 0.027(2) 0.0129(19) 0.0009(18) 0.0038(15) -0.0004(17)
C3A 0.019(2) 0.026(3) 0.022(2) -0.0071(19) 0.0056(17) -0.0012(18)
C4A 0.022(2) 0.026(3) 0.028(2) -0.005(2) 0.0033(18) 0.0004(19)
C5A 0.028(2) 0.016(2) 0.026(2) -0.0044(19) -0.0002(18) 0.0008(18)
C6A 0.020(2) 0.027(3) 0.021(2) 0.002(2) -0.0007(18) -0.0030(19)
C7A 0.016(2) 0.021(2) 0.017(2) 0.0029(18) 0.0030(16) 0.0010(17)
C8A 0.036(3) 0.027(3) 0.023(2) 0.001(2) 0.0067(19) 0.008(2)
C9A 0.047(3) 0.041(3) 0.021(2) 0.002(2) 0.010(2) 0.023(3)
C10A 0.063(4) 0.030(3) 0.023(2) -0.006(2) 0.003(2) 0.016(3)
C11A 0.057(3) 0.026(3) 0.023(2) 0.002(2) 0.004(2) 0.009(2)
C12A 0.044(3) 0.024(3) 0.032(3) 0.001(2) 0.006(2) 0.002(2)
C13A 0.040(3) 0.017(2) 0.022(2) 0.0019(18) 0.005(2) 0.0079(19)
C14A 0.030(2) 0.018(2) 0.027(2) -0.0012(19) 0.0111(19) -0.0032(18)
C15A 0.022(2) 0.026(3) 0.022(2) -0.0022(19) -0.0005(17) 0.0014(18)
C16A 0.022(2) 0.030(3) 0.021(2) 0.0031(19) 0.0051(17) 0.0047(18)
C17A 0.032(3) 0.033(3) 0.072(4) -0.016(3) 0.017(3) 0.007(2)
C18A 0.025(2) 0.026(3) 0.042(3) 0.000(2) 0.006(2) -0.0075(19)
C19A 0.050(3) 0.062(4) 0.039(3) -0.006(3) 0.016(3) 0.022(3)
C20A 0.092(5) 0.024(3) 0.041(3) -0.009(3) 0.009(3) 0.002(3)
C21A 0.033(3) 0.052(4) 0.041(3) 0.026(3) 0.011(2) 0.000(2)
C22A 0.043(3) 0.055(4) 0.022(2) 0.004(2) 0.012(2) 0.011(3)
V2B 0.0249(4) 0.0246(4) 0.0167(4) -0.0014(3) 0.0057(3) -0.0020(3)
Cl1B 0.0288(6) 0.0388(8) 0.0288(6) -0.0025(5) 0.0111(5) 0.0021(5)
N1B 0.0184(17) 0.029(2) 0.0212(18) 0.0005(16) 0.0078(14) -0.0031(15)
N2B 0.025(2) 0.046(3) 0.028(2) -0.003(2) 0.0040(16) 0.0028(19)
O1B 0.0305(17) 0.030(2) 0.0239(17) -0.0016(14) 0.0057(13) -0.0052(14)
O2B 0.0348(17) 0.0241(19) 0.0216(17) -0.0028(13) 0.0068(14) -0.0017(14)
O3B 0.0325(17) 0.033(2) 0.0163(15) 0.0006(14) 0.0017(13) 0.0012(15)
C1B 0.032(2) 0.028(3) 0.025(2) 0.010(2) 0.0013(19) -0.003(2)
C2B 0.035(3) 0.025(3) 0.034(3) -0.002(2) 0.012(2) -0.003(2)
C3B 0.055(3) 0.029(3) 0.028(3) 0.004(2) 0.013(2) -0.006(2)
C4B 0.063(4) 0.030(3) 0.044(3) -0.005(3) 0.027(3) -0.018(3)
C5B 0.046(3) 0.038(3) 0.048(3) -0.013(3) 0.020(3) -0.023(3)
C6B 0.039(3) 0.038(3) 0.035(3) -0.007(2) 0.011(2) -0.010(2)
C7B 0.042(3) 0.022(3) 0.024(2) -0.001(2) 0.013(2) -0.010(2)
C8B 0.025(2) 0.026(3) 0.024(2) -0.006(2) 0.0082(18) 0.0004(18)
C9B 0.036(3) 0.030(3) 0.036(3) 0.000(2) 0.012(2) 0.006(2)
C10B 0.050(3) 0.025(3) 0.045(3) -0.010(2) 0.015(3) -0.008(2)
C11B 0.035(3) 0.041(3) 0.038(3) -0.016(3) 0.011(2) -0.009(2)
C12B 0.029(2) 0.043(3) 0.027(2) -0.007(2) 0.0115(19) -0.012(2)
C13B 0.027(2) 0.030(3) 0.023(2) -0.004(2) 0.0127(18) -0.008(2)
C14B 0.026(2) 0.032(3) 0.020(2) -0.0008(19) 0.0025(18) -0.004(2)
C15B 0.040(3) 0.041(3) 0.014(2) -0.005(2) 0.0140(19) -0.011(2)
C16B 0.035(3) 0.052(4) 0.036(3) -0.010(3) 0.021(2) -0.006(2)
C17B 0.096(5) 0.041(4) 0.053(4) 0.006(3) 0.034(4) -0.025(4)
C18B 0.049(3) 0.058(4) 0.042(3) -0.008(3) 0.007(3) -0.027(3)
C19B 0.069(4) 0.029(3) 0.039(3) 0.001(2) 0.007(3) 0.008(3)
C20B 0.071(4) 0.055(5) 0.062(4) -0.030(4) 0.009(4) -0.026(4)
C21B 0.023(3) 0.077(5) 0.064(4) -0.007(4) 0.011(3) 0.001(3)
C22B 0.039(3) 0.043(4) 0.071(4) -0.004(3) 0.026(3) 0.012(3)

loop_
_atom_type_symbol
_atom_type_description
_atom_type_scat_dispersion_real
_atom_type_scat_dispersion_imag
_atom_type_scat_source
C C 0.0033 0.0016 'International Tables Vol C Tables 4.2.6.8 and 6.1.1.4'
H H 0.0000 0.0000 'International Tables Vol C Tables 4.2.6.8 and 6.1.1.4'
N N 0.0061 0.0033 'International Tables Vol C Tables 4.2.6.8 and 6.1.1.4'
O O 0.0106 0.0060 'International Tables Vol C Tables 4.2.6.8 and 6.1.1.4'
V V 0.3005 0.5294 'International Tables Vol C Tables 4.2.6.8 and 6.1.1.4'
Cl Cl 0.1484 0.1585 'International Tables Vol C Tables 4.2.6.8 and 6.1.1.4'

loop_
_geom_angle_atom_site_label_1
_geom_angle_atom_site_label_2
_geom_angle_atom_site_label_3
_geom_angle
_geom_angle_site_symmetry_1
_geom_angle_site_symmetry_3
_geom_angle_publ_flag
O3A V1A O2A 96.13(17) . . ?
O3A V1A O1A 96.84(17) . . ?
O2A V1A O1A 165.91(14) . . ?
O3A V1A N2A 90.81(16) . . ?
O2A V1A N2A 88.73(15) . . ?
O1A V1A N2A 85.60(15) . . ?
O3A V1A Cl1A 101.85(13) . . ?
O2A V1A Cl1A 91.67(11) . . ?
O1A V1A Cl1A 91.05(11) . . ?
N2A V1A Cl1A 167.21(11) . . ?
O3A V1A N1A 169.03(15) . . ?
O2A V1A N1A 82.48(14) . . ?
O1A V1A N1A 83.75(13) . . ?
N2A V1A N1A 78.29(13) . . ?
Cl1A V1A N1A 89.08(9) . . ?
C14A N1A C1A 104.2(3) . . ?
C14A N1A C15A 110.1(3) . . ?
C1A N1A C15A 111.5(3) . . ?
C14A N1A V1A 112.5(3) . . ?
C1A N1A V1A 110.0(2) . . ?
C15A N1A V1A 108.5(2) . . ?
C22A N2A C21A 106.6(4) . . ?
C22A N2A C16A 109.1(4) . . ?
C21A N2A C16A 107.4(4) . . ?
C22A N2A V1A 114.2(3) . . ?
C21A N2A V1A 109.7(3) . . ?
C16A N2A V1A 109.6(3) . . ?
C7A O1A V1A 142.0(3) . . ?
C8A O2A V1A 142.5(3) . . ?
C2A C1A N1A 115.4(3) . . ?
C3A C2A C7A 118.9(4) . . ?
C3A C2A C1A 120.6(4) . . ?
C7A C2A C1A 120.4(4) . . ?
C4A C3A C2A 121.9(4) . . ?
C3A C4A C5A 118.4(4) . . ?
C3A C4A C17A 120.7(4) . . ?
C5A C4A C17A 121.0(5) . . ?
C6A C5A C4A 122.3(5) . . ?
C5A C6A C7A 118.4(4) . . ?
C5A C6A C18A 120.4(5) . . ?
C7A C6A C18A 121.3(4) . . ?
O1A C7A C6A 119.6(4) . . ?
O1A C7A C2A 120.1(4) . . ?
C6A C7A C2A 120.2(4) . . ?
O2A C8A C13A 121.4(4) . . ?
O2A C8A C9A 118.2(4) . . ?
C13A C8A C9A 120.4(5) . . ?
C10A C9A C8A 117.7(5) . . ?
C10A C9A C19A 122.0(5) . . ?
C8A C9A C19A 120.3(5) . . ?
C11A C10A C9A 123.2(5) . . ?
C10A C11A C12A 117.7(5) . . ?
C10A C11A C20A 122.0(5) . . ?
C12A C11A C20A 120.3(5) . . ?
C13A C12A C11A 122.0(5) . . ?
C12A C13A C8A 118.9(4) . . ?
C12A C13A C14A 120.6(4) . . ?
C8A C13A C14A 120.4(4) . . ?
N1A C14A C13A 115.1(4) . . ?
N1A C15A C16A 111.8(3) . . ?
N2A C16A C15A 111.4(4) . . ?
O3B V2B O1B 96.58(17) . . ?
O3B V2B O2B 96.01(16) . . ?
O1B V2B O2B 166.30(14) . . ?
O3B V2B N2B 91.84(16) . . ?
O1B V2B N2B 85.36(17) . . ?
O2B V2B N2B 88.86(16) . . ?
O3B V2B Cl1B 102.75(13) . . ?
O1B V2B Cl1B 90.91(11) . . ?
O2B V2B Cl1B 91.57(11) . . ?
N2B V2B Cl1B 165.27(12) . . ?
O3B V2B N1B 170.03(15) . . ?
O1B V2B N1B 83.92(14) . . ?
O2B V2B N1B 82.75(14) . . ?
N2B V2B N1B 78.26(14) . . ?
Cl1B V2B N1B 87.18(9) . . ?
C1B N1B C14B 104.2(3) . . ?
C1B N1B C15B 111.8(4) . . ?
C14B N1B C15B 110.2(4) . . ?
C1B N1B V2B 111.3(3) . . ?
C14B N1B V2B 111.5(3) . . ?
C15B N1B V2B 107.8(3) . . ?
C22B N2B C21B 106.4(5) . . ?
C22B N2B C16B 110.2(5) . . ?
C21B N2B C16B 106.3(4) . . ?
C22B N2B V2B 114.3(3) . . ?
C21B N2B V2B 109.8(3) . . ?
C16B N2B V2B 109.4(3) . . ?
C7B O1B V2B 142.8(3) . . ?
C8B O2B V2B 142.9(3) . . ?
N1B C1B C2B 116.7(4) . . ?
C3B C2B C7B 119.8(5) . . ?
C3B C2B C1B 119.7(5) . . ?
C7B C2B C1B 120.3(4) . . ?
C2B C3B C4B 121.2(5) . . ?
C5B C4B C3B 117.7(5) . . ?
C5B C4B C17B 122.5(5) . . ?
C3B C4B C17B 119.8(6) . . ?
C4B C5B C6B 123.0(5) . . ?
C5B C6B C7B 119.0(5) . . ?
C5B C6B C18B 121.2(5) . . ?
C7B C6B C18B 119.9(5) . . ?
O1B C7B C2B 121.1(4) . . ?
O1B C7B C6B 119.7(5) . . ?
C2B C7B C6B 119.2(5) . . ?
O2B C8B C13B 121.0(4) . . ?
O2B C8B C9B 118.7(4) . . ?
C13B C8B C9B 120.3(4) . . ?
C10B C9B C8B 118.4(5) . . ?
C10B C9B C19B 121.4(5) . . ?
C8B C9B C19B 120.1(5) . . ?
C9B C10B C11B 122.5(5) . . ?
C10B C11B C12B 118.3(5) . . ?
C10B C11B C20B 121.6(6) . . ?
C12B C11B C20B 120.1(6) . . ?
C11B C12B C13B 121.7(5) . . ?
C12B C13B C8B 118.8(5) . . ?
C12B C13B C14B 119.9(4) . . ?
C8B C13B C14B 121.3(4) . . ?
N1B C14B C13B 115.1(4) . . ?
C16B C15B N1B 112.4(4) . . ?
C15B C16B N2B 111.1(4) . . ?

loop_
_geom_bond_atom_site_label_1
_geom_bond_atom_site_label_2
_geom_bond_distance
_geom_bond_site_symmetry_2
_geom_bond_publ_flag
V1A O3A 1.600(3) . ?
V1A O2A 1.841(3) . ?
V1A O1A 1.854(3) . ?
V1A N2A 2.213(4) . ?
V1A Cl1A 2.3361(14) . ?
V1A N1A 2.354(4) . ?
N1A C14A 1.472(6) . ?
N1A C1A 1.496(5) . ?
N1A C15A 1.503(5) . ?
N2A C22A 1.487(7) . ?
N2A C21A 1.498(7) . ?
N2A C16A 1.499(6) . ?
O1A C7A 1.336(5) . ?
O2A C8A 1.354(6) . ?
C1A C2A 1.485(6) . ?
C2A C3A 1.391(6) . ?
C2A C7A 1.410(6) . ?
C3A C4A 1.374(7) . ?
C4A C5A 1.393(7) . ?
C4A C17A 1.509(7) . ?
C5A C6A 1.390(7) . ?
C6A C7A 1.400(7) . ?
C6A C18A 1.493(6) . ?
C8A C13A 1.410(7) . ?
C8A C9A 1.415(7) . ?
C9A C10A 1.386(8) . ?
C9A C19A 1.494(8) . ?
C10A C11A 1.386(9) . ?
C11A C12A 1.396(8) . ?
C11A C20A 1.504(8) . ?
C12A C13A 1.381(7) . ?
C13A C14A 1.505(6) . ?
C15A C16A 1.524(7) . ?
V2B O3B 1.602(3) . ?
V2B O1B 1.827(4) . ?
V2B O2B 1.838(4) . ?
V2B N2B 2.217(4) . ?
V2B Cl1B 2.3477(15) . ?
V2B N1B 2.358(4) . ?
N1B C1B 1.482(6) . ?
N1B C14B 1.486(6) . ?
N1B C15B 1.502(6) . ?
N2B C22B 1.468(8) . ?
N2B C21B 1.496(7) . ?
N2B C16B 1.512(7) . ?
O1B C7B 1.349(6) . ?
O2B C8B 1.342(6) . ?
C1B C2B 1.516(7) . ?
C2B C3B 1.379(7) . ?
C2B C7B 1.400(7) . ?
C3B C4B 1.409(8) . ?
C4B C5B 1.369(8) . ?
C4B C17B 1.523(8) . ?
C5B C6B 1.374(8) . ?
C6B C7B 1.412(7) . ?
C6B C18B 1.521(8) . ?
C8B C13B 1.401(7) . ?
C8B C9B 1.404(7) . ?
C9B C10B 1.380(8) . ?
C9B C19B 1.516(8) . ?
C10B C11B 1.381(8) . ?
C11B C12B 1.382(8) . ?
C11B C20B 1.515(8) . ?
C12B C13B 1.391(7) . ?
C13B C14B 1.507(7) . ?
C15B C16B 1.501(7) . ?
